data_4066767
loop_
_publ_author_name
'Patra, Malay'
'Gasser, Gilles'
'Wenzel, Michaela'
'Merz, Klaus'
'Bandow, Julia E.'
'Metzler-Nolte, Nils'

_publ_section_title
;
 Synthesis and Biological Evaluation of Ferrocene-Containing
 Bioorganometallics Inspired by the Antibiotic Platensimycin Lead
 Structure
;
_journal_issue 19
_journal_name_full Organometallics
_journal_page_first 4312
_journal_paper_doi 10.1021/om100614c
_journal_volume 29
_journal_year 2010
_chemical_formula_sum 'C27 H26 Fe2 O4'
_chemical_formula_weight 526.18
_chemical_name_systematic
; 
 ? 
;
_space_group_IT_number 2
_symmetry_cell_setting triclinic
_symmetry_space_group_name_Hall '-P 1'
_symmetry_space_group_name_H-M 'P -1'
_atom_sites_solution_hydrogens geom
_atom_sites_solution_primary direct
_atom_sites_solution_secondary difmap
_audit_creation_method SHELXL-97
_cell_angle_alpha 109.481(10)
_cell_angle_beta 95.275(10)
_cell_angle_gamma 108.598(9)
_cell_formula_units_Z 4
_cell_length_a 11.610(6)
_cell_length_b 12.633(6)
_cell_length_c 17.403(8)
_cell_measurement_temperature 223(2)
_cell_volume 2223.8(19)
_computing_structure_refinement 'SHELXL-97 (Sheldrick, 1997)'
_computing_structure_solution 'SHELXS-97 (Sheldrick, 1990)'
_diffrn_ambient_temperature 223(2)
_diffrn_measured_fraction_theta_full 0.975
_diffrn_measured_fraction_theta_max 0.975
_diffrn_radiation_monochromator graphite
_diffrn_radiation_source 'fine-focus sealed tube'
_diffrn_radiation_type MoK\a
_diffrn_radiation_wavelength 0.71073
_diffrn_reflns_av_R_equivalents 0.0505
_diffrn_reflns_av_sigmaI/netI 0.0823
_diffrn_reflns_limit_h_max 13
_diffrn_reflns_limit_h_min -13
_diffrn_reflns_limit_k_max 7
_diffrn_reflns_limit_k_min -15
_diffrn_reflns_limit_l_max 20
_diffrn_reflns_limit_l_min -20
_diffrn_reflns_number 12317
_diffrn_reflns_theta_full 24.99
_diffrn_reflns_theta_max 24.99
_diffrn_reflns_theta_min 1.84
_exptl_absorpt_coefficient_mu 1.338
_exptl_absorpt_correction_T_max 0.8779
_exptl_absorpt_correction_T_min 0.7757
_exptl_absorpt_correction_type empirical
_exptl_crystal_density_diffrn 1.572
_exptl_crystal_density_method 'not measured'
_exptl_crystal_F_000 1088
_exptl_crystal_size_max 0.20
_exptl_crystal_size_mid 0.20
_exptl_crystal_size_min 0.10
_refine_diff_density_max 0.812
_refine_diff_density_min -0.635
_refine_diff_density_rms 0.131
_refine_ls_extinction_coef 0.0054(8)
_refine_ls_extinction_expression Fc^*^=kFc[1+0.001xFc^2^\l^3^/sin(2\q)]^-1/4^
_refine_ls_extinction_method SHELXL
_refine_ls_goodness_of_fit_ref 1.034
_refine_ls_hydrogen_treatment constr
_refine_ls_matrix_type full
_refine_ls_number_parameters 596
_refine_ls_number_reflns 7623
_refine_ls_number_restraints 0
_refine_ls_restrained_S_all 1.034
_refine_ls_R_factor_all 0.0783
_refine_ls_R_factor_gt 0.0533
_refine_ls_shift/su_max 0.000
_refine_ls_shift/su_mean 0.000
_refine_ls_structure_factor_coef Fsqd
_refine_ls_weighting_details 'calc w=1/[\s^2^(Fo^2^)+(0.0863P)^2^+0.0000P] where P=(Fo^2^+2Fc^2^)/3'
_refine_ls_weighting_scheme calc
_refine_ls_wR_factor_gt 0.1387
_refine_ls_wR_factor_ref 0.1558
_reflns_number_gt 5441
_reflns_number_total 7623
_reflns_threshold_expression >2sigma(I)
_cod_data_source_file om100614c_si_003.cif
_cod_data_source_block 090604t
_cod_original_sg_symbol_H-M P-1
_cod_database_code 4066767

loop_
_symmetry_equiv_pos_as_xyz
'x, y, z'
'-x, -y, -z'

loop_
_atom_site_label
_atom_site_type_symbol
_atom_site_fract_x
_atom_site_fract_y
_atom_site_fract_z
_atom_site_U_iso_or_equiv
_atom_site_adp_type
_atom_site_occupancy
_atom_site_symmetry_multiplicity
_atom_site_calc_flag
_atom_site_refinement_flags
Fe3 Fe 0.00331(6) 0.65673(6) 0.23508(4) 0.0244(2) Uani 1 1 d .
Fe4 Fe 0.45127(6) 0.76581(6) 0.04453(4) 0.0274(2) Uani 1 1 d .
O5 O 0.2430(3) 0.9001(3) 0.1957(2) 0.0394(9) Uani 1 1 d .
O8 O -0.2297(4) 0.6546(4) -0.1181(2) 0.0543(11) Uani 1 1 d .
O6 O 0.2346(3) 0.9206(3) 0.0044(2) 0.0422(9) Uani 1 1 d .
O7 O -0.1822(4) 0.6333(4) 0.0002(2) 0.0530(11) Uani 1 1 d .
C50 C 0.1116(4) 0.7820(4) 0.0593(3) 0.0279(11) Uani 1 1 d .
H50A H 0.0619 0.6950 0.0271 0.034 Uiso 1 1 calc R
C47 C 0.2750(4) 0.6367(4) -0.0055(3) 0.0324(12) Uani 1 1 d .
H47A H 0.2194 0.5982 0.0254 0.039 Uiso 1 1 calc R
C34 C 0.0463(4) 0.5757(4) 0.1262(3) 0.0278(11) Uani 1 1 d .
H34A H -0.0061 0.5462 0.0696 0.033 Uiso 1 1 calc R
C37 C 0.1901(4) 0.6985(5) 0.2506(3) 0.0320(11) Uani 1 1 d .
H37A H 0.2550 0.7694 0.2959 0.038 Uiso 1 1 calc R
C49 C 0.2150(4) 0.8265(5) 0.0151(3) 0.0296(11) Uani 1 1 d .
C45 C 0.4218(5) 0.6746(5) -0.0821(3) 0.0403(14) Uani 1 1 d .
H45A H 0.4876 0.6666 -0.1134 0.048 Uiso 1 1 calc R
C51 C 0.0263(4) 0.8541(5) 0.0663(3) 0.0321(12) Uani 1 1 d .
H51A H -0.0218 0.8430 0.1083 0.039 Uiso 1 1 calc R
H51B H 0.0778 0.9403 0.0855 0.039 Uiso 1 1 calc R
C31 C -0.0923(5) 0.6513(5) 0.3269(3) 0.0365(13) Uani 1 1 d .
H31A H -0.0827 0.6145 0.3680 0.044 Uiso 1 1 calc R
C30 C -0.1753(5) 0.5938(6) 0.2469(3) 0.0428(14) Uani 1 1 d .
H30A H -0.2333 0.5082 0.2218 0.051 Uiso 1 1 calc R
C33 C 0.1386(4) 0.6954(4) 0.1714(3) 0.0259(10) Uani 1 1 d .
C48 C 0.1719(4) 0.8007(4) 0.1476(3) 0.0262(10) Uani 1 1 d .
C42 C 0.4874(5) 0.8188(6) 0.1708(3) 0.0419(14) Uani 1 1 d .
H42A H 0.4262 0.7970 0.2043 0.050 Uiso 1 1 calc R
C43 C 0.2829(4) 0.7469(5) -0.0170(3) 0.0286(11) Uani 1 1 d .
C41 C 0.5613(5) 0.7528(5) 0.1360(3) 0.0420(14) Uani 1 1 d .
H41A H 0.5618 0.6772 0.1411 0.050 Uiso 1 1 calc R
C39 C 0.6067(5) 0.9194(5) 0.1022(4) 0.0468(15) Uani 1 1 d .
H39A H 0.6439 0.9804 0.0786 0.056 Uiso 1 1 calc R
C38 C 0.5169(5) 0.9205(5) 0.1502(3) 0.0445(14) Uani 1 1 d .
H38A H 0.4788 0.9824 0.1659 0.053 Uiso 1 1 calc R
C36 C 0.1318(5) 0.5830(5) 0.2531(3) 0.0395(13) Uani 1 1 d .
H36A H 0.1482 0.5594 0.3006 0.047 Uiso 1 1 calc R
C28 C -0.0704(5) 0.7878(5) 0.2628(3) 0.0394(13) Uani 1 1 d .
H28A H -0.0406 0.8633 0.2522 0.047 Uiso 1 1 calc R
C54 C -0.3302(6) 0.5386(6) -0.1474(4) 0.065(2) Uani 1 1 d .
H54A H -0.3730 0.5193 -0.2037 0.097 Uiso 1 1 calc R
H54B H -0.3882 0.5411 -0.1108 0.097 Uiso 1 1 calc R
H54C H -0.2969 0.4772 -0.1475 0.097 Uiso 1 1 calc R
C52 C -0.0637(5) 0.8159(5) -0.0165(3) 0.0373(13) Uani 1 1 d .
H52A H -0.1032 0.8752 -0.0114 0.045 Uiso 1 1 calc R
H52B H -0.0166 0.8160 -0.0604 0.045 Uiso 1 1 calc R
C46 C 0.3606(5) 0.5949(5) -0.0450(3) 0.0361(12) Uani 1 1 d .
H46A H 0.3763 0.5218 -0.0463 0.043 Uiso 1 1 calc R
C53 C -0.1635(5) 0.6921(5) -0.0417(3) 0.0333(12) Uani 1 1 d .
C29 C -0.1590(5) 0.6782(6) 0.2083(3) 0.0442(15) Uani 1 1 d .
H29A H -0.2040 0.6618 0.1519 0.053 Uiso 1 1 calc R
C35 C 0.0431(5) 0.5080(5) 0.1765(3) 0.0385(13) Uani 1 1 d .
H35A H -0.0128 0.4230 0.1614 0.046 Uiso 1 1 calc R
C44 C 0.3774(5) 0.7699(5) -0.0644(3) 0.0347(12) Uani 1 1 d .
H44A H 0.4043 0.8388 -0.0825 0.042 Uiso 1 1 calc R
C32 C -0.0290(5) 0.7726(5) 0.3369(3) 0.0398(13) Uani 1 1 d .
H32A H 0.0354 0.8359 0.3863 0.048 Uiso 1 1 calc R
C40 C 0.6357(5) 0.8166(6) 0.0937(3) 0.0462(15) Uani 1 1 d .
H40A H 0.6970 0.7927 0.0631 0.055 Uiso 1 1 calc R
Fe1 Fe 0.41314(6) 0.19503(6) 0.52379(4) 0.0243(2) Uani 1 1 d .
Fe2 Fe 0.91706(6) 0.17384(6) 0.32776(4) 0.02379(19) Uani 1 1 d .
O2 O 0.8936(3) 0.3966(3) 0.5362(2) 0.0380(9) Uani 1 1 d .
O1 O 0.6542(3) 0.4947(3) 0.5437(2) 0.0352(8) Uani 1 1 d .
O4 O 0.4203(3) 0.2896(3) 0.2460(2) 0.0375(9) Uani 1 1 d .
O3 O 0.5633(4) 0.2080(4) 0.2538(2) 0.0553(11) Uani 1 1 d .
C21 C 0.7503(4) 0.1042(4) 0.3559(3) 0.0283(11) Uani 1 1 d .
H21A H 0.6682 0.0963 0.3277 0.034 Uiso 1 1 calc R
C2 C 0.3291(5) 0.2116(6) 0.4220(3) 0.0423(14) Uani 1 1 d .
H2A H 0.3694 0.2670 0.3951 0.051 Uiso 1 1 calc R
C10 C 0.5854(4) 0.1882(4) 0.5452(3) 0.0269(11) Uani 1 1 d .
H10A H 0.6229 0.1426 0.5038 0.032 Uiso 1 1 calc R
C23 C 0.6977(4) 0.3345(4) 0.4445(3) 0.0247(10) Uani 1 1 d .
H23A H 0.6344 0.2539 0.4088 0.030 Uiso 1 1 calc R
C17 C 0.8348(4) 0.2064(4) 0.4272(3) 0.0246(10) Uani 1 1 d .
C25 C 0.6061(5) 0.4125(4) 0.3463(3) 0.0322(11) Uani 1 1 d .
H25A H 0.5553 0.4338 0.3865 0.039 Uiso 1 1 calc R
H25B H 0.6283 0.4743 0.3223 0.039 Uiso 1 1 calc R
C11 C 0.6492(4) 0.3899(4) 0.5203(3) 0.0251(10) Uani 1 1 d .
C15 C 1.0483(5) 0.1668(5) 0.2580(3) 0.0421(14) Uani 1 1 d .
H15A H 1.0995 0.1165 0.2539 0.051 Uiso 1 1 calc R
C7 C 0.5266(4) 0.3385(5) 0.6263(3) 0.0269(11) Uani 1 1 d .
H7A H 0.5150 0.4162 0.6510 0.032 Uiso 1 1 calc R
C6 C 0.5943(4) 0.3112(4) 0.5639(3) 0.0249(10) Uani 1 1 d .
C8 C 0.4783(5) 0.2382(5) 0.6474(3) 0.0360(13) Uani 1 1 d .
H8A H 0.4271 0.2326 0.6894 0.043 Uiso 1 1 calc R
C22 C 0.8173(4) 0.3189(4) 0.4745(3) 0.0248(10) Uani 1 1 d .
C16 C 0.9298(5) 0.1323(6) 0.2059(3) 0.0439(15) Uani 1 1 d .
H16A H 0.8837 0.0536 0.1591 0.053 Uiso 1 1 calc R
C19 C 0.9230(5) 0.0637(5) 0.3898(3) 0.0309(11) Uani 1 1 d .
H19A H 0.9828 0.0224 0.3883 0.037 Uiso 1 1 calc R
C18 C 0.9421(4) 0.1810(4) 0.4467(3) 0.0270(11) Uani 1 1 d .
H18A H 1.0164 0.2354 0.4924 0.032 Uiso 1 1 calc R
C9 C 0.5150(4) 0.1462(5) 0.5980(3) 0.0362(13) Uani 1 1 d .
H9A H 0.4926 0.0643 0.5991 0.043 Uiso 1 1 calc R
C20 C 0.8061(4) 0.0163(4) 0.3338(3) 0.0323(12) Uani 1 1 d .
H20A H 0.7699 -0.0637 0.2869 0.039 Uiso 1 1 calc R
C26 C 0.5308(5) 0.2926(5) 0.2782(3) 0.0328(12) Uani 1 1 d .
C3 C 0.2684(5) 0.2384(5) 0.4870(3) 0.0389(13) Uani 1 1 d .
H3A H 0.2577 0.3161 0.5140 0.047 Uiso 1 1 calc R
C12 C 0.8901(5) 0.2304(6) 0.2329(3) 0.0419(14) Uani 1 1 d .
H12A H 0.8104 0.2319 0.2084 0.050 Uiso 1 1 calc R
C14 C 1.0807(5) 0.2874(5) 0.3163(3) 0.0392(13) Uani 1 1 d .
H14A H 1.1579 0.3355 0.3606 0.047 Uiso 1 1 calc R
C4 C 0.2257(5) 0.1371(6) 0.5081(4) 0.0497(17) Uani 1 1 d .
H4A H 0.1783 0.1299 0.5518 0.060 Uiso 1 1 calc R
C27 C 0.3366(5) 0.1730(5) 0.1824(3) 0.0459(14) Uani 1 1 d .
H27A H 0.2592 0.1796 0.1629 0.069 Uiso 1 1 calc R
H27B H 0.3194 0.1120 0.2064 0.069 Uiso 1 1 calc R
H27C H 0.3757 0.1502 0.1359 0.069 Uiso 1 1 calc R
C24 C 0.7248(5) 0.4130(4) 0.3921(3) 0.0322(11) Uani 1 1 d .
H24A H 0.7775 0.4964 0.4290 0.039 Uiso 1 1 calc R
H24B H 0.7711 0.3829 0.3512 0.039 Uiso 1 1 calc R
C1 C 0.3233(6) 0.0928(6) 0.4013(4) 0.0566(19) Uani 1 1 d .
H1A H 0.3583 0.0491 0.3570 0.068 Uiso 1 1 calc R
C13 C 0.9817(5) 0.3255(5) 0.3010(3) 0.0404(13) Uani 1 1 d .
H13A H 0.9778 0.4051 0.3325 0.049 Uiso 1 1 calc R
C5 C 0.2603(5) 0.0472(5) 0.4554(4) 0.0573(19) Uani 1 1 d .
H5A H 0.2417 -0.0350 0.4552 0.069 Uiso 1 1 calc R

loop_
_atom_site_aniso_label
_atom_site_aniso_U_11
_atom_site_aniso_U_22
_atom_site_aniso_U_33
_atom_site_aniso_U_23
_atom_site_aniso_U_13
_atom_site_aniso_U_12
Fe3 0.0238(4) 0.0271(4) 0.0211(3) 0.0099(3) 0.0061(3) 0.0069(3)
Fe4 0.0233(4) 0.0308(4) 0.0265(4) 0.0117(3) 0.0057(3) 0.0075(3)
O5 0.042(2) 0.030(2) 0.0310(18) 0.0099(17) 0.0022(16) -0.0025(18)
O8 0.066(3) 0.049(3) 0.040(2) 0.012(2) -0.013(2) 0.024(2)
O6 0.044(2) 0.040(2) 0.053(2) 0.031(2) 0.0177(18) 0.0132(19)
O7 0.050(2) 0.053(3) 0.053(2) 0.032(2) 0.007(2) 0.005(2)
C50 0.027(3) 0.028(3) 0.026(2) 0.012(2) 0.008(2) 0.005(2)
C47 0.029(3) 0.027(3) 0.026(2) 0.002(2) 0.002(2) 0.000(2)
C34 0.033(3) 0.028(3) 0.022(2) 0.005(2) 0.015(2) 0.013(2)
C37 0.024(3) 0.037(3) 0.037(3) 0.016(2) 0.005(2) 0.012(2)
C49 0.025(3) 0.040(3) 0.020(2) 0.014(2) 0.0016(19) 0.007(2)
C45 0.034(3) 0.057(4) 0.026(3) 0.011(3) 0.013(2) 0.017(3)
C51 0.030(3) 0.035(3) 0.032(3) 0.015(2) 0.008(2) 0.010(2)
C31 0.039(3) 0.041(3) 0.027(3) 0.013(2) 0.016(2) 0.009(3)
C30 0.025(3) 0.051(4) 0.035(3) 0.008(3) 0.011(2) 0.000(3)
C33 0.023(2) 0.033(3) 0.025(2) 0.012(2) 0.0082(19) 0.011(2)
C48 0.017(2) 0.031(3) 0.029(2) 0.009(2) 0.0058(19) 0.008(2)
C42 0.029(3) 0.066(4) 0.025(3) 0.014(3) 0.000(2) 0.015(3)
C43 0.030(3) 0.034(3) 0.019(2) 0.012(2) 0.007(2) 0.008(2)
C41 0.031(3) 0.046(3) 0.046(3) 0.018(3) -0.005(2) 0.012(3)
C39 0.036(3) 0.036(3) 0.050(3) 0.017(3) -0.003(3) -0.006(3)
C38 0.041(3) 0.034(3) 0.042(3) -0.002(3) -0.008(3) 0.015(3)
C36 0.040(3) 0.053(4) 0.043(3) 0.032(3) 0.015(3) 0.024(3)
C28 0.047(3) 0.048(3) 0.036(3) 0.014(3) 0.019(3) 0.033(3)
C54 0.058(4) 0.048(4) 0.063(4) 0.001(3) -0.019(3) 0.018(4)
C52 0.035(3) 0.048(3) 0.043(3) 0.029(3) 0.012(2) 0.020(3)
C46 0.034(3) 0.037(3) 0.025(3) 0.001(2) 0.002(2) 0.011(2)
C53 0.030(3) 0.039(3) 0.036(3) 0.013(3) 0.006(2) 0.021(2)
C29 0.032(3) 0.072(4) 0.033(3) 0.019(3) 0.010(2) 0.025(3)
C35 0.052(3) 0.032(3) 0.045(3) 0.021(3) 0.024(3) 0.022(3)
C44 0.033(3) 0.053(3) 0.024(2) 0.021(2) 0.009(2) 0.017(3)
C32 0.047(3) 0.036(3) 0.024(3) 0.006(2) 0.011(2) 0.003(3)
C40 0.023(3) 0.059(4) 0.043(3) 0.010(3) 0.005(2) 0.010(3)
Fe1 0.0184(4) 0.0300(4) 0.0270(4) 0.0137(3) 0.0038(3) 0.0095(3)
Fe2 0.0185(3) 0.0270(4) 0.0229(3) 0.0080(3) 0.0046(3) 0.0064(3)
O2 0.0289(19) 0.037(2) 0.038(2) 0.0030(17) -0.0027(16) 0.0135(17)
O1 0.040(2) 0.0250(19) 0.043(2) 0.0107(16) 0.0150(16) 0.0165(17)
O4 0.0300(19) 0.040(2) 0.051(2) 0.0247(19) 0.0082(17) 0.0176(17)
O3 0.061(3) 0.056(3) 0.047(2) 0.002(2) -0.001(2) 0.040(2)
C21 0.025(3) 0.026(3) 0.033(3) 0.011(2) 0.010(2) 0.008(2)
C2 0.026(3) 0.065(4) 0.038(3) 0.030(3) -0.002(2) 0.013(3)
C10 0.022(2) 0.026(3) 0.035(3) 0.011(2) 0.004(2) 0.012(2)
C23 0.019(2) 0.024(2) 0.029(2) 0.008(2) 0.0046(19) 0.008(2)
C17 0.023(2) 0.027(3) 0.026(2) 0.012(2) 0.0082(19) 0.009(2)
C25 0.042(3) 0.026(3) 0.036(3) 0.015(2) 0.014(2) 0.018(2)
C11 0.020(2) 0.028(3) 0.027(2) 0.009(2) 0.0032(19) 0.011(2)
C15 0.038(3) 0.047(4) 0.048(3) 0.018(3) 0.025(3) 0.018(3)
C7 0.024(2) 0.031(3) 0.021(2) 0.004(2) 0.0024(19) 0.011(2)
C6 0.016(2) 0.027(3) 0.027(2) 0.008(2) -0.0012(18) 0.006(2)
C8 0.034(3) 0.056(4) 0.023(2) 0.019(3) 0.008(2) 0.017(3)
C22 0.021(2) 0.026(3) 0.026(2) 0.012(2) 0.006(2) 0.005(2)
C16 0.042(3) 0.051(4) 0.024(3) 0.008(3) 0.011(2) 0.005(3)
C19 0.035(3) 0.033(3) 0.034(3) 0.016(2) 0.011(2) 0.020(2)
C18 0.026(3) 0.035(3) 0.024(2) 0.013(2) 0.007(2) 0.014(2)
C9 0.028(3) 0.039(3) 0.043(3) 0.025(3) -0.001(2) 0.007(2)
C20 0.028(3) 0.024(3) 0.036(3) 0.007(2) 0.008(2) 0.004(2)
C26 0.032(3) 0.050(3) 0.031(3) 0.024(3) 0.013(2) 0.025(3)
C3 0.028(3) 0.042(3) 0.045(3) 0.011(3) 0.001(2) 0.019(3)
C12 0.033(3) 0.069(4) 0.038(3) 0.037(3) 0.013(2) 0.018(3)
C14 0.027(3) 0.047(3) 0.038(3) 0.021(3) 0.009(2) 0.001(3)
C4 0.020(3) 0.075(5) 0.065(4) 0.046(4) 0.005(3) 0.012(3)
C27 0.033(3) 0.046(4) 0.051(3) 0.020(3) -0.001(3) 0.008(3)
C24 0.035(3) 0.027(3) 0.036(3) 0.012(2) 0.013(2) 0.011(2)
C1 0.044(4) 0.070(5) 0.034(3) -0.008(3) -0.016(3) 0.031(4)
C13 0.039(3) 0.038(3) 0.049(3) 0.025(3) 0.018(3) 0.009(3)
C5 0.033(3) 0.026(3) 0.092(5) 0.019(3) -0.027(3) -0.001(3)

loop_
_atom_type_symbol
_atom_type_description
_atom_type_scat_dispersion_real
_atom_type_scat_dispersion_imag
_atom_type_scat_source
C C 0.0033 0.0016 'International Tables Vol C Tables 4.2.6.8 and 6.1.1.4'
H H 0.0000 0.0000 'International Tables Vol C Tables 4.2.6.8 and 6.1.1.4'
Fe Fe 0.3463 0.8444 'International Tables Vol C Tables 4.2.6.8 and 6.1.1.4'
O O 0.0106 0.0060 'International Tables Vol C Tables 4.2.6.8 and 6.1.1.4'

loop_
_geom_angle_atom_site_label_1
_geom_angle_atom_site_label_2
_geom_angle_atom_site_label_3
_geom_angle
C34 Fe3 C30 118.6(2)
C34 Fe3 C29 108.3(2)
C30 Fe3 C29 40.8(2)
C34 Fe3 C37 69.4(2)
C30 Fe3 C37 162.1(2)
C29 Fe3 C37 155.7(2)
C34 Fe3 C33 41.58(19)
C30 Fe3 C33 154.6(2)
C29 Fe3 C33 120.8(2)
C37 Fe3 C33 41.35(18)
C34 Fe3 C31 151.8(2)
C30 Fe3 C31 41.0(2)
C29 Fe3 C31 69.3(2)
C37 Fe3 C31 124.5(2)
C33 Fe3 C31 163.8(2)
C34 Fe3 C35 40.59(19)
C30 Fe3 C35 106.1(2)
C29 Fe3 C35 126.2(2)
C37 Fe3 C35 68.8(2)
C33 Fe3 C35 69.1(2)
C31 Fe3 C35 116.7(2)
C34 Fe3 C28 128.0(2)
C30 Fe3 C28 67.8(2)
C29 Fe3 C28 39.8(2)
C37 Fe3 C28 121.5(2)
C33 Fe3 C28 109.6(2)
C31 Fe3 C28 69.1(2)
C35 Fe3 C28 164.1(2)
C34 Fe3 C32 166.5(2)
C30 Fe3 C32 67.8(2)
C29 Fe3 C32 68.0(2)
C37 Fe3 C32 108.3(2)
C33 Fe3 C32 128.0(2)
C31 Fe3 C32 40.6(2)
C35 Fe3 C32 152.2(2)
C28 Fe3 C32 41.0(2)
C34 Fe3 C36 68.7(2)
C30 Fe3 C36 124.5(2)
C29 Fe3 C36 162.8(2)
C37 Fe3 C36 40.7(2)
C33 Fe3 C36 69.0(2)
C31 Fe3 C36 104.9(2)
C35 Fe3 C36 40.7(2)
C28 Fe3 C36 154.8(2)
C32 Fe3 C36 118.8(2)
C41 Fe4 C44 164.2(2)
C41 Fe4 C42 40.9(2)
C44 Fe4 C42 153.2(2)
C41 Fe4 C40 40.8(2)
C44 Fe4 C40 126.3(2)
C42 Fe4 C40 68.2(2)
C41 Fe4 C38 68.0(2)
C44 Fe4 C38 119.4(2)
C42 Fe4 C38 40.0(2)
C40 Fe4 C38 67.5(2)
C41 Fe4 C39 68.3(2)
C44 Fe4 C39 107.5(2)
C42 Fe4 C39 67.8(2)
C40 Fe4 C39 40.4(2)
C38 Fe4 C39 40.0(2)
C41 Fe4 C43 152.7(2)
C44 Fe4 C43 41.58(18)
C42 Fe4 C43 119.4(2)
C40 Fe4 C43 165.6(2)
C38 Fe4 C43 109.6(2)
C39 Fe4 C43 128.4(2)
C41 Fe4 C47 118.0(2)
C44 Fe4 C47 69.4(2)
C42 Fe4 C47 109.2(2)
C40 Fe4 C47 151.1(2)
C38 Fe4 C47 130.1(2)
C39 Fe4 C47 167.5(2)
C43 Fe4 C47 41.4(2)
C41 Fe4 C46 107.4(2)
C44 Fe4 C46 68.5(2)
C42 Fe4 C46 128.5(2)
C40 Fe4 C46 117.7(2)
C38 Fe4 C46 166.8(2)
C39 Fe4 C46 151.4(2)
C43 Fe4 C46 68.5(2)
C47 Fe4 C46 39.93(19)
C41 Fe4 C45 126.9(2)
C44 Fe4 C45 40.4(2)
C42 Fe4 C45 165.7(2)
C40 Fe4 C45 107.2(2)
C38 Fe4 C45 152.3(2)
C39 Fe4 C45 118.2(2)
C43 Fe4 C45 68.4(2)
C47 Fe4 C45 67.8(2)
C46 Fe4 C45 40.3(2)
C53 O8 C54 115.7(5)
C51 C50 C48 108.9(4)
C51 C50 C49 110.2(4)
C48 C50 C49 109.0(4)
C51 C50 H50A 109.6
C48 C50 H50A 109.6
C49 C50 H50A 109.6
C46 C47 C43 107.9(4)
C46 C47 Fe4 70.0(3)
C43 C47 Fe4 69.0(3)
C46 C47 H47A 126.0
C43 C47 H47A 126.0
Fe4 C47 H47A 126.0
C35 C34 C33 108.3(4)
C35 C34 Fe3 70.2(3)
C33 C34 Fe3 69.5(3)
C35 C34 H34A 125.9
C33 C34 H34A 125.9
Fe3 C34 H34A 125.9
C36 C37 C33 108.2(4)
C36 C37 Fe3 70.2(3)
C33 C37 Fe3 69.4(3)
C36 C37 H37A 125.9
C33 C37 H37A 125.9
Fe3 C37 H37A 125.9
O6 C49 C43 122.3(4)
O6 C49 C50 121.0(5)
C43 C49 C50 116.7(4)
C44 C45 C46 108.9(4)
C44 C45 Fe4 69.0(3)
C46 C45 Fe4 69.7(3)
C44 C45 H45A 125.5
C46 C45 H45A 125.5
Fe4 C45 H45A 125.5
C52 C51 C50 112.8(4)
C52 C51 H51A 109.0
C50 C51 H51A 109.0
C52 C51 H51B 109.0
C50 C51 H51B 109.0
H51A C51 H51B 107.8
C32 C31 C30 106.1(5)
C32 C31 Fe3 69.9(3)
C30 C31 Fe3 69.2(3)
C32 C31 H31A 126.9
C30 C31 H31A 126.9
Fe3 C31 H31A 126.9
C29 C30 C31 108.8(5)
C29 C30 Fe3 69.4(3)
C31 C30 Fe3 69.7(3)
C29 C30 H30A 125.6
C31 C30 H30A 125.6
Fe3 C30 H30A 125.6
C37 C33 C34 106.9(4)
C37 C33 C48 124.0(4)
C34 C33 C48 129.0(4)
C37 C33 Fe3 69.3(3)
C34 C33 Fe3 68.9(2)
C48 C33 Fe3 123.4(3)
O5 C48 C33 121.9(4)
O5 C48 C50 120.3(4)
C33 C48 C50 117.8(4)
C38 C42 C41 108.1(5)
C38 C42 Fe4 70.5(3)
C41 C42 Fe4 69.6(3)
C38 C42 H42A 126.0
C41 C42 H42A 126.0
Fe4 C42 H42A 126.0
C47 C43 C44 106.8(5)
C47 C43 C49 128.5(4)
C44 C43 C49 124.6(5)
C47 C43 Fe4 69.6(3)
C44 C43 Fe4 68.8(3)
C49 C43 Fe4 124.4(3)
C42 C41 C40 107.0(5)
C42 C41 Fe4 69.5(3)
C40 C41 Fe4 69.8(3)
C42 C41 H41A 126.5
C40 C41 H41A 126.5
Fe4 C41 H41A 126.5
C38 C39 C40 107.9(5)
C38 C39 Fe4 70.2(3)
C40 C39 Fe4 69.7(3)
C38 C39 H39A 126.0
C40 C39 H39A 126.0
Fe4 C39 H39A 126.0
C42 C38 C39 108.9(5)
C42 C38 Fe4 69.5(3)
C39 C38 Fe4 69.9(3)
C42 C38 H38A 125.6
C39 C38 H38A 125.6
Fe4 C38 H38A 125.6
C37 C36 C35 108.1(4)
C37 C36 Fe3 69.1(3)
C35 C36 Fe3 69.3(3)
C37 C36 H36A 125.9
C35 C36 H36A 125.9
Fe3 C36 H36A 125.9
C29 C28 C32 107.8(5)
C29 C28 Fe3 69.5(3)
C32 C28 Fe3 69.6(3)
C29 C28 H28A 126.1
C32 C28 H28A 126.1
Fe3 C28 H28A 126.1
O8 C54 H54A 109.5
O8 C54 H54B 109.5
H54A C54 H54B 109.5
O8 C54 H54C 109.5
H54A C54 H54C 109.5
H54B C54 H54C 109.5
C53 C52 C51 112.4(4)
C53 C52 H52A 109.1
C51 C52 H52A 109.1
C53 C52 H52B 109.1
C51 C52 H52B 109.1
H52A C52 H52B 107.9
C47 C46 C45 108.8(5)
C47 C46 Fe4 70.0(3)
C45 C46 Fe4 70.0(3)
C47 C46 H46A 125.6
C45 C46 H46A 125.6
Fe4 C46 H46A 125.6
O7 C53 O8 123.0(5)
O7 C53 C52 125.8(5)
O8 C53 C52 111.2(5)
C28 C29 C30 108.5(5)
C28 C29 Fe3 70.7(3)
C30 C29 Fe3 69.8(3)
C28 C29 H29A 125.7
C30 C29 H29A 125.7
Fe3 C29 H29A 125.7
C34 C35 C36 108.5(5)
C34 C35 Fe3 69.2(3)
C36 C35 Fe3 70.0(3)
C34 C35 H35A 125.7
C36 C35 H35A 125.7
Fe3 C35 H35A 125.7
C45 C44 C43 107.4(5)
C45 C44 Fe4 70.6(3)
C43 C44 Fe4 69.6(3)
C45 C44 H44A 126.3
C43 C44 H44A 126.3
Fe4 C44 H44A 126.3
C31 C32 C28 108.8(5)
C31 C32 Fe3 69.4(3)
C28 C32 Fe3 69.4(3)
C31 C32 H32A 125.6
C28 C32 H32A 125.6
Fe3 C32 H32A 125.6
C39 C40 C41 108.1(5)
C39 C40 Fe4 69.9(3)
C41 C40 Fe4 69.4(3)
C39 C40 H40A 125.9
C41 C40 H40A 125.9
Fe4 C40 H40A 125.9
C5 Fe1 C7 157.5(3)
C5 Fe1 C4 40.5(3)
C7 Fe1 C4 121.3(2)
C5 Fe1 C6 160.0(3)
C7 Fe1 C6 40.78(18)
C4 Fe1 C6 158.8(2)
C5 Fe1 C10 122.6(2)
C7 Fe1 C10 68.99(19)
C4 Fe1 C10 156.6(2)
C6 Fe1 C10 41.55(19)
C5 Fe1 C8 121.9(3)
C7 Fe1 C8 40.2(2)
C4 Fe1 C8 104.8(2)
C6 Fe1 C8 68.39(19)
C10 Fe1 C8 68.6(2)
C5 Fe1 C3 67.7(2)
C7 Fe1 C3 107.0(2)
C4 Fe1 C3 40.3(2)
C6 Fe1 C3 124.3(2)
C10 Fe1 C3 162.3(2)
C8 Fe1 C3 120.2(2)
C5 Fe1 C9 107.4(2)
C7 Fe1 C9 67.9(2)
C4 Fe1 C9 120.3(2)
C6 Fe1 C9 68.4(2)
C10 Fe1 C9 40.43(19)
C8 Fe1 C9 40.4(2)
C3 Fe1 C9 155.6(2)
C5 Fe1 C2 67.7(2)
C7 Fe1 C2 123.2(2)
C4 Fe1 C2 67.6(2)
C6 Fe1 C2 110.2(2)
C10 Fe1 C2 127.0(2)
C8 Fe1 C2 156.5(2)
C3 Fe1 C2 39.8(2)
C9 Fe1 C2 162.7(2)
C5 Fe1 C1 40.4(3)
C7 Fe1 C1 159.7(3)
C4 Fe1 C1 67.8(3)
C6 Fe1 C1 125.1(2)
C10 Fe1 C1 110.3(2)
C8 Fe1 C1 159.8(3)
C3 Fe1 C1 67.1(2)
C9 Fe1 C1 125.6(3)
C2 Fe1 C1 40.0(2)
C18 Fe2 C21 69.35(19)
C18 Fe2 C19 40.66(19)
C21 Fe2 C19 68.6(2)
C18 Fe2 C16 160.1(2)
C21 Fe2 C16 119.9(2)
C19 Fe2 C16 123.0(2)
C18 Fe2 C15 123.3(2)
C21 Fe2 C15 153.8(2)
C19 Fe2 C15 105.0(2)
C16 Fe2 C15 40.9(2)
C18 Fe2 C17 40.90(18)
C21 Fe2 C17 41.34(18)
C19 Fe2 C17 68.36(19)
C16 Fe2 C17 156.8(2)
C15 Fe2 C17 161.9(2)
C18 Fe2 C12 157.8(2)
C21 Fe2 C12 109.1(2)
C19 Fe2 C12 161.0(2)
C16 Fe2 C12 40.4(2)
C15 Fe2 C12 68.3(2)
C17 Fe2 C12 123.3(2)
C18 Fe2 C20 68.8(2)
C21 Fe2 C20 40.85(19)
C19 Fe2 C20 40.6(2)
C16 Fe2 C20 105.8(2)
C15 Fe2 C20 117.9(2)
C17 Fe2 C20 68.80(19)
C12 Fe2 C20 125.4(2)
C18 Fe2 C13 122.1(2)
C21 Fe2 C13 127.5(2)
C19 Fe2 C13 155.7(2)
C16 Fe2 C13 68.1(2)
C15 Fe2 C13 68.4(2)
C17 Fe2 C13 110.3(2)
C12 Fe2 C13 40.3(2)
C20 Fe2 C13 163.4(2)
C18 Fe2 C14 107.5(2)
C21 Fe2 C14 164.6(2)
C19 Fe2 C14 119.5(2)
C16 Fe2 C14 68.2(2)
C15 Fe2 C14 40.7(2)
C17 Fe2 C14 126.6(2)
C12 Fe2 C14 67.8(2)
C20 Fe2 C14 153.5(2)
C13 Fe2 C14 40.4(2)
C26 O4 C27 115.4(4)
C20 C21 C17 107.4(4)
C20 C21 Fe2 69.8(3)
C17 C21 Fe2 69.5(3)
C20 C21 H21A 126.3
C17 C21 H21A 126.3
Fe2 C21 H21A 126.3
C3 C2 C1 108.2(6)
C3 C2 Fe1 69.8(3)
C1 C2 Fe1 70.1(3)
C3 C2 H2A 125.9
C1 C2 H2A 125.9
Fe1 C2 H2A 125.9
C9 C10 C6 106.9(4)
C9 C10 Fe1 70.0(3)
C6 C10 Fe1 69.2(3)
C9 C10 H10A 126.6
C6 C10 H10A 126.6
Fe1 C10 H10A 126.6
C11 C23 C22 108.8(4)
C11 C23 C24 112.3(4)
C22 C23 C24 109.5(4)
C11 C23 H23A 108.8
C22 C23 H23A 108.8
C24 C23 H23A 108.8
C18 C17 C21 108.0(4)
C18 C17 C22 124.1(4)
C21 C17 C22 127.9(4)
C18 C17 Fe2 69.3(2)
C21 C17 Fe2 69.2(3)
C22 C17 Fe2 127.7(3)
C26 C25 C24 112.5(4)
C26 C25 H25A 109.1
C24 C25 H25A 109.1
C26 C25 H25B 109.1
C24 C25 H25B 109.1
H25A C25 H25B 107.8
O1 C11 C6 121.2(4)
O1 C11 C23 122.0(4)
C6 C11 C23 116.7(4)
C14 C15 C16 107.6(5)
C14 C15 Fe2 70.3(3)
C16 C15 Fe2 69.6(3)
C14 C15 H15A 126.2
C16 C15 H15A 126.2
Fe2 C15 H15A 126.2
C8 C7 C6 109.1(4)
C8 C7 Fe1 70.5(3)
C6 C7 Fe1 70.1(3)
C8 C7 H7A 125.4
C6 C7 H7A 125.4
Fe1 C7 H7A 125.4
C7 C6 C10 107.0(4)
C7 C6 C11 125.2(4)
C10 C6 C11 127.4(4)
C7 C6 Fe1 69.1(3)
C10 C6 Fe1 69.2(3)
C11 C6 Fe1 121.3(3)
C7 C8 C9 107.9(4)
C7 C8 Fe1 69.3(3)
C9 C8 Fe1 69.9(3)
C7 C8 H8A 126.1
C9 C8 H8A 126.1
Fe1 C8 H8A 126.1
O2 C22 C17 121.7(4)
O2 C22 C23 120.3(4)
C17 C22 C23 118.0(4)
C12 C16 C15 107.8(5)
C12 C16 Fe2 69.9(3)
C15 C16 Fe2 69.5(3)
C12 C16 H16A 126.1
C15 C16 H16A 126.1
Fe2 C16 H16A 126.1
C18 C19 C20 108.9(4)
C18 C19 Fe2 69.4(3)
C20 C19 Fe2 69.8(3)
C18 C19 H19A 125.6
C20 C19 H19A 125.6
Fe2 C19 H19A 125.6
C19 C18 C17 107.7(4)
C19 C18 Fe2 69.9(3)
C17 C18 Fe2 69.8(2)
C19 C18 H18A 126.1
C17 C18 H18A 126.1
Fe2 C18 H18A 126.1
C8 C9 C10 109.1(5)
C8 C9 Fe1 69.7(3)
C10 C9 Fe1 69.6(3)
C8 C9 H9A 125.4
C10 C9 H9A 125.4
Fe1 C9 H9A 125.4
C19 C20 C21 108.1(4)
C19 C20 Fe2 69.7(3)
C21 C20 Fe2 69.4(3)
C19 C20 H20A 125.9
C21 C20 H20A 125.9
Fe2 C20 H20A 125.9
O3 C26 O4 123.0(5)
O3 C26 C25 125.6(5)
O4 C26 C25 111.4(4)
C2 C3 C4 108.4(5)
C2 C3 Fe1 70.4(3)
C4 C3 Fe1 69.2(3)
C2 C3 H3A 125.8
C4 C3 H3A 125.8
Fe1 C3 H3A 125.8
C16 C12 C13 108.7(5)
C16 C12 Fe2 69.7(3)
C13 C12 Fe2 70.1(3)
C16 C12 H12A 125.6
C13 C12 H12A 125.6
Fe2 C12 H12A 125.6
C13 C14 C15 108.0(5)
C13 C14 Fe2 69.5(3)
C15 C14 Fe2 69.0(3)
C13 C14 H14A 126.0
C15 C14 H14A 126.0
Fe2 C14 H14A 126.0
C5 C4 C3 107.6(5)
C5 C4 Fe1 69.6(3)
C3 C4 Fe1 70.5(3)
C5 C4 H4A 126.2
C3 C4 H4A 126.2
Fe1 C4 H4A 126.2
O4 C27 H27A 109.5
O4 C27 H27B 109.5
H27A C27 H27B 109.5
O4 C27 H27C 109.5
H27A C27 H27C 109.5
H27B C27 H27C 109.5
C25 C24 C23 112.3(4)
C25 C24 H24A 109.1
C23 C24 H24A 109.1
C25 C24 H24B 109.1
C23 C24 H24B 109.1
H24A C24 H24B 107.9
C2 C1 C5 107.6(6)
C2 C1 Fe1 70.0(3)
C5 C1 Fe1 68.6(3)
C2 C1 H1A 126.2
C5 C1 H1A 126.2
Fe1 C1 H1A 126.2
C12 C13 C14 108.0(5)
C12 C13 Fe2 69.6(3)
C14 C13 Fe2 70.1(3)
C12 C13 H13A 126.0
C14 C13 H13A 126.0
Fe2 C13 H13A 126.0
C4 C5 C1 108.1(5)
C4 C5 Fe1 69.9(3)
C1 C5 Fe1 71.0(3)
C4 C5 H5A 125.9
C1 C5 H5A 125.9
Fe1 C5 H5A 125.9

loop_
_geom_bond_atom_site_label_1
_geom_bond_atom_site_label_2
_geom_bond_distance
Fe3 C34 2.022(4)
Fe3 C30 2.027(5)
Fe3 C29 2.023(5)
Fe3 C37 2.030(5)
Fe3 C33 2.031(4)
Fe3 C31 2.034(5)
Fe3 C35 2.036(5)
Fe3 C28 2.038(5)
Fe3 C32 2.041(5)
Fe3 C36 2.045(5)
Fe4 C41 2.032(5)
Fe4 C44 2.032(5)
Fe4 C42 2.031(5)
Fe4 C40 2.037(5)
Fe4 C38 2.044(5)
Fe4 C39 2.040(5)
Fe4 C43 2.042(5)
Fe4 C47 2.050(5)
Fe4 C46 2.050(5)
Fe4 C45 2.053(5)
O5 C48 1.212(6)
O8 C53 1.320(6)
O8 C54 1.439(7)
O6 C49 1.216(6)
O7 C53 1.191(6)
C50 C51 1.532(7)
C50 C48 1.538(6)
C50 C49 1.542(6)
C50 H50A 0.9900
C47 C46 1.400(7)
C47 C43 1.447(7)
C47 H47A 0.9900
C34 C35 1.408(7)
C34 C33 1.439(7)
C34 H34A 0.9900
C37 C36 1.417(7)
C37 C33 1.434(6)
C37 H37A 0.9900
C49 C43 1.469(7)
C45 C44 1.410(8)
C45 C46 1.414(7)
C45 H45A 0.9900
C51 C52 1.529(7)
C51 H51A 0.9800
C51 H51B 0.9800
C31 C32 1.414(7)
C31 C30 1.424(7)
C31 H31A 0.9900
C30 C29 1.412(8)
C30 H30A 0.9900
C33 C48 1.470(7)
C42 C38 1.395(8)
C42 C41 1.420(8)
C42 H42A 0.9900
C43 C44 1.446(6)
C41 C40 1.417(8)
C41 H41A 0.9900
C39 C38 1.395(8)
C39 C40 1.408(8)
C39 H39A 0.9900
C38 H38A 0.9900
C36 C35 1.421(8)
C36 H36A 0.9900
C28 C29 1.383(8)
C28 C32 1.427(7)
C28 H28A 0.9900
C54 H54A 0.9700
C54 H54B 0.9700
C54 H54C 0.9700
C52 C53 1.508(7)
C52 H52A 0.9800
C52 H52B 0.9800
C46 H46A 0.9900
C29 H29A 0.9900
C35 H35A 0.9900
C44 H44A 0.9900
C32 H32A 0.9900
C40 H40A 0.9900
Fe1 C5 2.017(5)
Fe1 C7 2.022(5)
Fe1 C4 2.022(5)
Fe1 C6 2.036(4)
Fe1 C10 2.035(5)
Fe1 C8 2.038(5)
Fe1 C3 2.039(5)
Fe1 C9 2.041(5)
Fe1 C2 2.047(5)
Fe1 C1 2.049(5)
Fe2 C18 2.031(4)
Fe2 C21 2.034(5)
Fe2 C19 2.038(5)
Fe2 C16 2.039(5)
Fe2 C15 2.039(5)
Fe2 C17 2.038(4)
Fe2 C12 2.041(5)
Fe2 C20 2.039(5)
Fe2 C13 2.048(5)
Fe2 C14 2.056(5)
O2 C22 1.212(5)
O1 C11 1.229(6)
O4 C26 1.336(6)
O4 C27 1.463(6)
O3 C26 1.203(6)
C21 C20 1.422(7)
C21 C17 1.438(6)
C21 H21A 0.9900
C2 C3 1.390(8)
C2 C1 1.399(9)
C2 H2A 0.9900
C10 C9 1.408(7)
C10 C6 1.444(7)
C10 H10A 0.9900
C23 C11 1.523(6)
C23 C22 1.533(6)
C23 C24 1.539(6)
C23 H23A 0.9900
C17 C18 1.422(6)
C17 C22 1.474(7)
C25 C26 1.494(7)
C25 C24 1.525(7)
C25 H25A 0.9800
C25 H25B 0.9800
C11 C6 1.468(6)
C15 C14 1.423(8)
C15 C16 1.425(8)
C15 H15A 0.9900
C7 C8 1.396(7)
C7 C6 1.414(6)
C7 H7A 0.9900
C8 C9 1.410(8)
C8 H8A 0.9900
C16 C12 1.409(8)
C16 H16A 0.9900
C19 C18 1.414(7)
C19 C20 1.414(7)
C19 H19A 0.9900
C18 H18A 0.9900
C9 H9A 0.9900
C20 H20A 0.9900
C3 C4 1.400(8)
C3 H3A 0.9900
C12 C13 1.408(8)
C12 H12A 0.9900
C14 C13 1.416(8)
C14 H14A 0.9900
C4 C5 1.399(9)
C4 H4A 0.9900
C27 H27A 0.9700
C27 H27B 0.9700
C27 H27C 0.9700
C24 H24A 0.9800
C24 H24B 0.9800
C1 C5 1.404(9)
C1 H1A 0.9900
C13 H13A 0.9900
C5 H5A 0.9900
